data_7718094
loop_
_publ_author_name
'Seuffert, Marcel T.'
'Sedykh, Alexander E.'
'Sch&#xe4;fer, Thomas C'
'Becker, Jonathan'
'M&#xfc;ller-Buschbaum, Klaus'

_publ_section_title
;
 Homoleptic coordination polymers and complexes of transition metals with
 2-(1,2,4-1<i>H</i>-triazol-3-yl) pyridine and tuning towards white-light
 emission.
;
_journal_issue 12
_journal_name_full 'Dalton transactions (Cambridge, England : 2003)'
_journal_page_first 5075
_journal_page_last 5090
_journal_paper_doi 10.1039/d4dt03149k
_journal_volume 54
_journal_year 2025
_chemical_formula_moiety 'C12 H8 Cl Mn N5, 4(C5H5N)'
_chemical_formula_sum 'C37 H33 Cl Mn N10'
_chemical_formula_weight 708.12
_space_group_crystal_system trigonal
_space_group_IT_number 148
_space_group_name_Hall '-R 3'
_space_group_name_H-M_alt 'R -3 :H'
_atom_sites_solution_hydrogens geom
_atom_sites_solution_primary dual
_atom_sites_solution_secondary difmap
_audit_creation_method SHELXL-2019/3
_audit_update_record
;
2025-02-07 deposited with the CCDC.	2025-02-18 downloaded from the CCDC.
;
_cell_angle_alpha 90
_cell_angle_beta 90
_cell_angle_gamma 120
_cell_formula_units_Z 18
_cell_length_a 28.4498(15)
_cell_length_b 28.4498(15)
_cell_length_c 10.5552(9)
_cell_measurement_reflns_used 8047
_cell_measurement_temperature 100(2)
_cell_measurement_theta_max 28.56
_cell_measurement_theta_min 2.48
_cell_volume 7398.7(8)
_computing_cell_refinement 'SAINT v8.40b (Bruker AXS Inc., 2019)'
_computing_data_collection 'APEX4 v2021.4-0 (Bruker AXS Inc., 2021)'
_computing_data_reduction 'SAINT v8.40b (Bruker AXS Inc., 2019)'
_computing_molecular_graphics shelXle
_computing_publication_material 'SHELXL-2018/3 (Sheldrick, 2018)'
_computing_structure_refinement 'SHELXL-2019/2 (Sheldrick, 2019)'
_computing_structure_solution 'SHELXT 2018/2 (Sheldrick, 2018)'
_diffrn_ambient_temperature 100(2)
_diffrn_detector_area_resol_mean 7.4
_diffrn_measured_fraction_theta_full 1.000
_diffrn_measured_fraction_theta_max 1.000
_diffrn_measurement_device_type 'Bruker PHOTON III C14'
_diffrn_measurement_method '\f and \w scans'
_diffrn_radiation_monochromator 'Incoatec I\mS multilayer optics'
_diffrn_radiation_source 'I\mS micro-focus sealed tube'
_diffrn_radiation_type MoK\a
_diffrn_radiation_wavelength 0.71073
_diffrn_reflns_av_R_equivalents 0.0948
_diffrn_reflns_av_unetI/netI 0.0544
_diffrn_reflns_Laue_measured_fraction_full 1.000
_diffrn_reflns_Laue_measured_fraction_max 1.000
_diffrn_reflns_limit_h_max 38
_diffrn_reflns_limit_h_min -38
_diffrn_reflns_limit_k_max 37
_diffrn_reflns_limit_k_min -38
_diffrn_reflns_limit_l_max 14
_diffrn_reflns_limit_l_min -14
_diffrn_reflns_number 39820
_diffrn_reflns_point_group_measured_fraction_full 1.000
_diffrn_reflns_point_group_measured_fraction_max 1.000
_diffrn_reflns_theta_full 25.242
_diffrn_reflns_theta_max 29.126
_diffrn_reflns_theta_min 1.432
_diffrn_source 'I\mS micro-focus sealed tube, multilayer optics'
_exptl_absorpt_coefficient_mu 1.056
_exptl_absorpt_correction_T_max 0.8622
_exptl_absorpt_correction_T_min 0.7370
_exptl_absorpt_correction_type multi-scan
_exptl_absorpt_process_details SADABS-2016/2
_exptl_crystal_colour colourless
_exptl_crystal_density_diffrn 2.861
_exptl_crystal_density_method 'not measured'
_exptl_crystal_description needle
_exptl_crystal_F_000 6606
_exptl_crystal_size_max 0.520
_exptl_crystal_size_mid 0.084
_exptl_crystal_size_min 0.027
_refine_diff_density_max 0.683
_refine_diff_density_min -0.681
_refine_diff_density_rms 0.121
_refine_ls_extinction_method none
_refine_ls_goodness_of_fit_ref 1.127
_refine_ls_hydrogen_treatment constr
_refine_ls_matrix_type full
_refine_ls_number_parameters 172
_refine_ls_number_reflns 4435
_refine_ls_number_restraints 0
_refine_ls_restrained_S_all 1.127
_refine_ls_R_factor_all 0.1061
_refine_ls_R_factor_gt 0.0706
_refine_ls_shift/su_max 0.001
_refine_ls_shift/su_mean 0.000
_refine_ls_structure_factor_coef Fsqd
_refine_ls_weighting_details 'w=1/[\s^2^(Fo^2^)+114.1456P] where P=(Fo^2^+2Fc^2^)/3'
_refine_ls_weighting_scheme calc
_refine_ls_wR_factor_gt 0.1221
_refine_ls_wR_factor_ref 0.1364
_reflns_Friedel_coverage 0.000
_reflns_number_gt 3281
_reflns_number_total 4435
_reflns_threshold_expression 'I > 2\s(I)'
_cod_data_source_file d4dt03149k2.cif
_cod_data_source_block catena_MnCl(bpt)
_cod_depositor_comments
;
The following automatic conversions were performed:

data item '_atom_sites_solution_secondary' value 'diffmap' was
changed to 'difmap'.

Automatic conversion script
Id: cif_fix_values 8170 2020-07-09 18:12:32Z antanas 

 Adding full bibliography for 7718082--7718095.cif.
;
_cod_original_cell_volume 7398.7(10)
_cod_database_code 7718094
_shelx_shelxl_version_number 2019/3
_shelx_space_group_comment
;
The symmetry employed for this shelxl refinement is uniquely defined
by the following loop, which should always be used as a source of
symmetry information in preference to the above space-group names.
They are only intended as comments.
;
_shelx_estimated_absorpt_t_min 0.610
_shelx_estimated_absorpt_t_max 0.972

loop_
_space_group_symop_operation_xyz
'x, y, z'
'-y, x-y, z'
'-x+y, -x, z'
'x+2/3, y+1/3, z+1/3'
'-y+2/3, x-y+1/3, z+1/3'
'-x+y+2/3, -x+1/3, z+1/3'
'x+1/3, y+2/3, z+2/3'
'-y+1/3, x-y+2/3, z+2/3'
'-x+y+1/3, -x+2/3, z+2/3'
'-x, -y, -z'
'y, -x+y, -z'
'x-y, x, -z'
'-x+2/3, -y+1/3, -z+1/3'
'y+2/3, -x+y+1/3, -z+1/3'
'x-y+2/3, x+1/3, -z+1/3'
'-x+1/3, -y+2/3, -z+2/3'
'y+1/3, -x+y+2/3, -z+2/3'
'x-y+1/3, x+2/3, -z+2/3'

loop_
_atom_site_label
_atom_site_type_symbol
_atom_site_fract_x
_atom_site_fract_y
_atom_site_fract_z
_atom_site_U_iso_or_equiv
_atom_site_adp_type
_atom_site_occupancy
_atom_site_site_symmetry_order
_atom_site_calc_flag
_atom_site_refinement_flags_posn
_atom_site_refinement_flags_adp
_atom_site_refinement_flags_occupancy
_atom_site_disorder_assembly
_atom_site_disorder_group
Mn1 Mn 0.64049(2) 0.69104(2) 0.58314(5) 0.01531(14) Uani 1 1 d . . . . .
Cl2 Cl 0.70058(4) 0.69915(4) 0.39558(8) 0.01670(18) Uani 1 1 d . . . . .
N1_1 N 0.57587(13) 0.62860(13) 0.4769(3) 0.0188(7) Uani 1 1 d . . . . .
N2_1 N 0.57771(13) 0.60028(13) 0.3757(3) 0.0178(6) Uani 1 1 d . . . . .
C3_1 C 0.52759(15) 0.55857(15) 0.3609(3) 0.0181(7) Uani 1 1 d . . . . .
N4_1 N 0.49187(13) 0.55755(13) 0.4476(3) 0.0199(7) Uani 1 1 d . . . . .
C5_1 C 0.52419(15) 0.60192(15) 0.5174(4) 0.0179(7) Uani 1 1 d . . . . .
N6_1 N 0.56437(13) 0.53391(12) 0.1905(3) 0.0176(6) Uani 1 1 d . . . . .
C7_1 C 0.51891(15) 0.52003(15) 0.2596(3) 0.0170(7) Uani 1 1 d . . . . .
C8_1 C 0.46950(16) 0.47411(15) 0.2344(4) 0.0217(8) Uani 1 1 d . . . . .
H8_1 H 0.438300 0.465898 0.283440 0.026 Uiso 1 1 calc R U . . .
C9_1 C 0.46650(17) 0.44013(16) 0.1355(4) 0.0244(9) Uani 1 1 d . . . . .
H9_1 H 0.433224 0.408079 0.117076 0.029 Uiso 1 1 calc R U . . .
C10_1 C 0.51221(18) 0.45349(16) 0.0649(4) 0.0248(9) Uani 1 1 d . . . . .
H10_1 H 0.510975 0.431253 -0.003645 0.030 Uiso 1 1 calc R U . . .
C11_1 C 0.56043(17) 0.50058(16) 0.0966(4) 0.0217(8) Uani 1 1 d . . . . .
H11_1 H 0.592113 0.509394 0.048949 0.026 Uiso 1 1 calc R U . . .
N12_1 N 0.55518(13) 0.66403(12) 0.6875(3) 0.0165(6) Uani 1 1 d . . . . .
C13_1 C 0.51100(16) 0.62336(16) 0.6300(4) 0.0198(8) Uani 1 1 d . . . . .
C14_1 C 0.45881(17) 0.60376(18) 0.6734(4) 0.0274(9) Uani 1 1 d . . . . .
H14_1 H 0.428720 0.575358 0.630170 0.033 Uiso 1 1 calc R U . . .
C15_1 C 0.45149(18) 0.62689(19) 0.7828(4) 0.0307(10) Uani 1 1 d . . . . .
H15_1 H 0.416144 0.614047 0.816253 0.037 Uiso 1 1 calc R U . . .
C16_1 C 0.49600(19) 0.66846(18) 0.8415(4) 0.0291(9) Uani 1 1 d . . . . .
H16_1 H 0.491757 0.685029 0.915433 0.035 Uiso 1 1 calc R U . . .
C17_1 C 0.54715(18) 0.68590(16) 0.7914(4) 0.0242(8) Uani 1 1 d . . . . .
H17_1 H 0.577737 0.714576 0.832648 0.029 Uiso 1 1 calc R U . . .

loop_
_atom_site_aniso_label
_atom_site_aniso_U_11
_atom_site_aniso_U_22
_atom_site_aniso_U_33
_atom_site_aniso_U_23
_atom_site_aniso_U_13
_atom_site_aniso_U_12
Mn1 0.0162(3) 0.0142(3) 0.0151(3) -0.0018(2) -0.0025(2) 0.0072(2)
Cl2 0.0154(4) 0.0167(4) 0.0164(4) -0.0006(3) 0.0000(3) 0.0068(3)
N1_1 0.0155(15) 0.0212(16) 0.0169(15) -0.0037(13) 0.0011(12) 0.0071(13)
N2_1 0.0176(15) 0.0173(15) 0.0149(15) -0.0046(12) -0.0015(12) 0.0060(13)
C3_1 0.0175(18) 0.0186(18) 0.0157(17) -0.0014(14) 0.0001(14) 0.0071(15)
N4_1 0.0167(16) 0.0208(16) 0.0183(16) -0.0018(13) -0.0014(12) 0.0064(13)
C5_1 0.0159(17) 0.0184(18) 0.0180(18) -0.0013(14) 0.0001(14) 0.0074(15)
N6_1 0.0174(15) 0.0146(15) 0.0185(15) -0.0036(12) -0.0015(12) 0.0063(13)
C7_1 0.0188(18) 0.0155(17) 0.0139(17) 0.0005(14) 0.0016(14) 0.0065(15)
C8_1 0.0211(19) 0.0161(18) 0.0195(19) -0.0047(15) -0.0014(15) 0.0030(16)
C9_1 0.025(2) 0.0172(19) 0.023(2) -0.0014(15) -0.0033(16) 0.0048(16)
C10_1 0.039(2) 0.0186(19) 0.0166(19) -0.0003(15) -0.0041(17) 0.0142(18)
C11_1 0.026(2) 0.022(2) 0.0163(18) 0.0015(15) 0.0015(15) 0.0112(17)
N12_1 0.0223(16) 0.0161(15) 0.0129(14) 0.0004(12) 0.0017(12) 0.0108(13)
C13_1 0.0208(19) 0.0226(19) 0.0172(18) -0.0008(15) 0.0017(15) 0.0118(16)
C14_1 0.020(2) 0.033(2) 0.028(2) -0.0093(18) -0.0002(17) 0.0125(18)
C15_1 0.027(2) 0.037(3) 0.032(2) -0.0012(19) 0.0071(18) 0.019(2)
C16_1 0.040(3) 0.030(2) 0.025(2) -0.0056(18) 0.0039(19) 0.023(2)
C17_1 0.032(2) 0.0204(19) 0.0205(19) -0.0012(16) -0.0009(17) 0.0131(18)

loop_
_atom_type_symbol
_atom_type_description
_atom_type_scat_dispersion_real
_atom_type_scat_dispersion_imag
_atom_type_scat_source
C C 0.0033 0.0016 'International Tables Vol C Tables 4.2.6.8 and 6.1.1.4'
H H 0.0000 0.0000 'International Tables Vol C Tables 4.2.6.8 and 6.1.1.4'
N N 0.0061 0.0033 'International Tables Vol C Tables 4.2.6.8 and 6.1.1.4'
Cl Cl 0.1484 0.1585 'International Tables Vol C Tables 4.2.6.8 and 6.1.1.4'
Mn Mn 0.3368 0.7283 'International Tables Vol C Tables 4.2.6.8 and 6.1.1.4'

loop_
_geom_angle_atom_site_label_1
_geom_angle_atom_site_label_2
_geom_angle_atom_site_label_3
_geom_angle
_geom_angle_site_symmetry_1
_geom_angle_site_symmetry_3
_geom_angle_publ_flag
N2_1 Mn1 N1_1 165.74(12) 6_565 . ?
N2_1 Mn1 N6_1 70.87(11) 6_565 6_565 ?
N1_1 Mn1 N6_1 102.42(12) . 6_565 ?
N2_1 Mn1 N12_1 96.16(12) 6_565 . ?
N1_1 Mn1 N12_1 70.32(11) . . ?
N6_1 Mn1 N12_1 84.52(11) 6_565 . ?
N2_1 Mn1 Cl2 106.81(9) 6_565 . ?
N1_1 Mn1 Cl2 85.80(9) . . ?
N6_1 Mn1 Cl2 93.21(8) 6_565 . ?
N12_1 Mn1 Cl2 154.81(8) . . ?
N2_1 Mn1 Cl2 85.05(9) 6_565 6_565 ?
N1_1 Mn1 Cl2 100.12(9) . 6_565 ?
N6_1 Mn1 Cl2 155.59(8) 6_565 6_565 ?
N12_1 Mn1 Cl2 94.38(8) . 6_565 ?
Cl2 Mn1 Cl2 97.69(2) . 6_565 ?
Mn1 Cl2 Mn1 106.42(3) . 8_654 ?
C5_1 N1_1 N2_1 105.8(3) . . ?
C5_1 N1_1 Mn1 123.3(2) . . ?
N2_1 N1_1 Mn1 129.6(2) . . ?
C3_1 N2_1 N1_1 106.3(3) . . ?
C3_1 N2_1 Mn1 122.9(2) . 8_654 ?
N1_1 N2_1 Mn1 130.8(2) . 8_654 ?
N2_1 C3_1 N4_1 113.4(3) . . ?
N2_1 C3_1 C7_1 117.3(3) . . ?
N4_1 C3_1 C7_1 129.3(3) . . ?
C5_1 N4_1 C3_1 101.3(3) . . ?
N1_1 C5_1 N4_1 113.3(3) . . ?
N1_1 C5_1 C13_1 117.2(3) . . ?
N4_1 C5_1 C13_1 129.4(3) . . ?
C11_1 N6_1 C7_1 117.5(3) . . ?
C11_1 N6_1 Mn1 127.0(3) . 8_654 ?
C7_1 N6_1 Mn1 115.5(2) . 8_654 ?
N6_1 C7_1 C8_1 122.7(3) . . ?
N6_1 C7_1 C3_1 113.3(3) . . ?
C8_1 C7_1 C3_1 124.0(3) . . ?
C7_1 C8_1 C9_1 118.6(4) . . ?
C7_1 C8_1 H8_1 120.7 . . ?
C9_1 C8_1 H8_1 120.7 . . ?
C10_1 C9_1 C8_1 119.4(4) . . ?
C10_1 C9_1 H9_1 120.3 . . ?
C8_1 C9_1 H9_1 120.3 . . ?
C9_1 C10_1 C11_1 118.3(4) . . ?
C9_1 C10_1 H10_1 120.9 . . ?
C11_1 C10_1 H10_1 120.9 . . ?
N6_1 C11_1 C10_1 123.5(4) . . ?
N6_1 C11_1 H11_1 118.3 . . ?
C10_1 C11_1 H11_1 118.3 . . ?
C17_1 N12_1 C13_1 117.7(3) . . ?
C17_1 N12_1 Mn1 127.2(3) . . ?
C13_1 N12_1 Mn1 115.1(2) . . ?
N12_1 C13_1 C14_1 123.3(4) . . ?
N12_1 C13_1 C5_1 113.4(3) . . ?
C14_1 C13_1 C5_1 123.3(4) . . ?
C13_1 C14_1 C15_1 118.0(4) . . ?
C13_1 C14_1 H14_1 121.0 . . ?
C15_1 C14_1 H14_1 121.0 . . ?
C16_1 C15_1 C14_1 119.3(4) . . ?
C16_1 C15_1 H15_1 120.4 . . ?
C14_1 C15_1 H15_1 120.4 . . ?
C15_1 C16_1 C17_1 119.1(4) . . ?
C15_1 C16_1 H16_1 120.4 . . ?
C17_1 C16_1 H16_1 120.4 . . ?
N12_1 C17_1 C16_1 122.7(4) . . ?
N12_1 C17_1 H17_1 118.7 . . ?
C16_1 C17_1 H17_1 118.7 . . ?

loop_
_geom_bond_atom_site_label_1
_geom_bond_atom_site_label_2
_geom_bond_distance
_geom_bond_site_symmetry_2
_geom_bond_publ_flag
Mn1 N2_1 2.126(3) 6_565 ?
Mn1 N1_1 2.128(3) . ?
Mn1 N6_1 2.365(3) 6_565 ?
Mn1 N12_1 2.414(3) . ?
Mn1 Cl2 2.5496(10) . ?
Mn1 Cl2 2.6039(10) 6_565 ?
N1_1 C5_1 1.343(5) . ?
N1_1 N2_1 1.355(4) . ?
N2_1 C3_1 1.332(5) . ?
C3_1 N4_1 1.357(5) . ?
C3_1 C7_1 1.462(5) . ?
N4_1 C5_1 1.350(5) . ?
C5_1 C13_1 1.468(5) . ?
N6_1 C11_1 1.337(5) . ?
N6_1 C7_1 1.360(5) . ?
C7_1 C8_1 1.385(5) . ?
C8_1 C9_1 1.396(5) . ?
C8_1 H8_1 0.9500 . ?
C9_1 C10_1 1.377(6) . ?
C9_1 H9_1 0.9500 . ?
C10_1 C11_1 1.397(6) . ?
C10_1 H10_1 0.9500 . ?
C11_1 H11_1 0.9500 . ?
N12_1 C17_1 1.336(5) . ?
N12_1 C13_1 1.354(5) . ?
C13_1 C14_1 1.377(6) . ?
C14_1 C15_1 1.395(6) . ?
C14_1 H14_1 0.9500 . ?
C15_1 C16_1 1.374(6) . ?
C15_1 H15_1 0.9500 . ?
C16_1 C17_1 1.386(6) . ?
C16_1 H16_1 0.9500 . ?
C17_1 H17_1 0.9500 . ?
